data_7029533
loop_
_publ_author_name
'Ueda, Tadaharu'
'Nambu, Jun-Ichi'
'Lu, Jinzhen'
'Guo, Si-Xuan'
'Li, Qi'
'Boas, John F.'
'Martin, Lisandra L.'
'Bond, Alan M.'

_publ_section_title
;
 Structurally characterised vanadium(v)-substituted Keggin-type
 heteropolysulfates [SVM11O40](3-) (M = Mo, W): voltammetric and
 spectroscopic studies related to the V(v)/V(iv) redox couple.
;
_journal_issue 14
_journal_name_full 'Dalton transactions (Cambridge, England : 2003)'
_journal_page_first 5462
_journal_page_last 5473
_journal_paper_doi 10.1039/c3dt53161a
_journal_volume 43
_journal_year 2014
_chemical_formula_moiety 'C48 H108 N3 O41 S V W11'
_chemical_formula_sum 'C48 H108 N3 O41 S V W11'
_chemical_formula_weight 3488.72
_chemical_name_common SVW11final
_chemical_name_systematic
; 
 ? 
;
_space_group_IT_number 2
_symmetry_cell_setting triclinic
_symmetry_space_group_name_Hall '-P 1'
_symmetry_space_group_name_H-M 'P -1'
_atom_sites_solution_hydrogens geom
_atom_sites_solution_primary direct
_atom_sites_solution_secondary difmap
_audit_creation_method SHELXL-97
_cell_angle_alpha 95.283(3)
_cell_angle_beta 92.990(2)
_cell_angle_gamma 90.924(3)
_cell_formula_units_Z 2
_cell_length_a 13.6813(6)
_cell_length_b 15.4018(7)
_cell_length_c 19.2335(9)
_cell_measurement_reflns_used 62323
_cell_measurement_temperature 123(2)
_cell_measurement_theta_max 25.01
_cell_measurement_theta_min 1.06
_cell_volume 4029.2(3)
_computing_cell_refinement 'Bruker Apex2 v2.0'
_computing_data_collection 'Bruker Apex2 v2.0'
_computing_data_reduction 'Bruker Apex2 v2.0'
_computing_molecular_graphics x-seed
_computing_publication_material CIFTAB
_computing_structure_refinement 'SHELXL-97 (Sheldrick, 1997)'
_computing_structure_solution 'SHELXS-97 (Sheldrick, 1990)'
_diffrn_ambient_temperature 123(2)
_diffrn_measured_fraction_theta_full 0.997
_diffrn_measured_fraction_theta_max 0.997
_diffrn_measurement_device_type 'Bruker X8 APEX CCD'
_diffrn_measurement_method 'phi and omega scans'
_diffrn_radiation_monochromator graphite
_diffrn_radiation_source 'fine-focus sealed tube'
_diffrn_radiation_type MoK\a
_diffrn_radiation_wavelength 0.71073
_diffrn_reflns_av_R_equivalents 0.0549
_diffrn_reflns_av_unetI/netI 0.0552
_diffrn_reflns_limit_h_max 16
_diffrn_reflns_limit_h_min -16
_diffrn_reflns_limit_k_max 18
_diffrn_reflns_limit_k_min -18
_diffrn_reflns_limit_l_max 22
_diffrn_reflns_limit_l_min -22
_diffrn_reflns_number 62323
_diffrn_reflns_theta_full 25.01
_diffrn_reflns_theta_max 25.01
_diffrn_reflns_theta_min 1.06
_exptl_absorpt_coefficient_mu 15.851
_exptl_absorpt_correction_T_max 0.2324
_exptl_absorpt_correction_T_min 0.0651
_exptl_absorpt_correction_type multi-scan
_exptl_absorpt_process_details SADABS
_exptl_crystal_colour yellow
_exptl_crystal_density_diffrn 2.876
_exptl_crystal_density_method 'not measured'
_exptl_crystal_description block
_exptl_crystal_F_000 3196
_exptl_crystal_size_max 0.38
_exptl_crystal_size_mid 0.25
_exptl_crystal_size_min 0.13
_refine_diff_density_max 6.621
_refine_diff_density_min -1.944
_refine_diff_density_rms 0.419
_refine_ls_extinction_coef 0.00130(8)
_refine_ls_extinction_expression Fc^*^=kFc[1+0.001xFc^2^\l^3^/sin(2\q)]^-1/4^
_refine_ls_extinction_method SHELXL
_refine_ls_goodness_of_fit_ref 1.037
_refine_ls_hydrogen_treatment constr
_refine_ls_matrix_type full
_refine_ls_number_parameters 998
_refine_ls_number_reflns 14173
_refine_ls_number_restraints 2017
_refine_ls_restrained_S_all 0.987
_refine_ls_R_factor_all 0.1015
_refine_ls_R_factor_gt 0.0642
_refine_ls_shift/su_max 0.000
_refine_ls_shift/su_mean 0.000
_refine_ls_structure_factor_coef Fsqd
_refine_ls_weighting_details 'calc w=1/[\s^2^(Fo^2^)+(0.1128P)^2^+99.3615P] where P=(Fo^2^+2Fc^2^)/3'
_refine_ls_weighting_scheme calc
_refine_ls_wR_factor_gt 0.1657
_refine_ls_wR_factor_ref 0.2058
_reflns_number_gt 9561
_reflns_number_total 14173
_reflns_threshold_expression >2sigma(I)
_cod_data_source_file c3dt53161a3.cif
_cod_data_source_block c:\users\lu\desktop\startp~1\lupom4
_cod_original_sg_symbol_H-M P-1
_cod_database_code 7029533

loop_
_symmetry_equiv_pos_as_xyz
'x, y, z'
'-x, -y, -z'

loop_
_atom_site_label
_atom_site_type_symbol
_atom_site_fract_x
_atom_site_fract_y
_atom_site_fract_z
_atom_site_U_iso_or_equiv
_atom_site_adp_type
_atom_site_occupancy
_atom_site_symmetry_multiplicity
_atom_site_calc_flag
_atom_site_refinement_flags
W1 W 1.18672(5) 0.57661(5) 0.62819(4) 0.0395(2) Uani 1 1 d .
W2 W 1.16200(5) 0.67460(6) 0.46743(4) 0.0355(2) Uani 0.90 1 d P
W3 W 0.97315(6) 0.59935(6) 0.33961(4) 0.0366(2) Uani 0.90 1 d P
W4 W 0.79314(5) 0.63184(6) 0.46706(4) 0.0366(2) Uani 0.90 1 d P
W5 W 0.82183(6) 0.53335(7) 0.62847(4) 0.0442(3) Uani 0.90 1 d P
W6 W 0.98153(6) 0.70976(6) 0.59432(4) 0.0372(2) Uani 0.90 1 d P
V2 V 1.16200(5) 0.67460(6) 0.46743(4) 0.0355(2) Uani 0.10 1 d P
V3 V 0.97315(6) 0.59935(6) 0.33961(4) 0.0366(2) Uani 0.10 1 d P
V4 V 0.79314(5) 0.63184(6) 0.46706(4) 0.0366(2) Uani 0.10 1 d P
V5 V 0.82183(6) 0.53335(7) 0.62847(4) 0.0442(3) Uani 0.10 1 d P
V6 V 0.98153(6) 0.70976(6) 0.59432(4) 0.0372(2) Uani 0.10 1 d P
W7 W 0.75001(7) -0.04017(8) 0.96655(6) 0.0517(3) Uani 0.80 1 d P
W8 W 0.58188(7) 0.01027(6) 0.82804(4) 0.0480(3) Uani 1 1 d .
W9 W 0.33344(7) 0.04937(6) 0.86104(5) 0.0479(3) Uani 0.90 1 d P
W10 W 0.65830(8) 0.17549(7) 0.96476(5) 0.0570(3) Uani 0.90 1 d P
W11 W 0.40850(8) 0.21502(6) 0.99663(4) 0.0492(3) Uani 0.90 1 d PD
W12 W 0.57378(7) 0.16580(6) 1.13564(5) 0.0496(3) Uani 1 1 d .
V7 V 0.75001(7) -0.04017(8) 0.96655(6) 0.0517(3) Uani 0.20 1 d P
V9 V 0.33344(7) 0.04937(6) 0.86104(5) 0.0479(3) Uani 0.10 1 d P
V10 V 0.65830(8) 0.17549(7) 0.96476(5) 0.0570(3) Uani 0.10 1 d P
V11 V 0.40850(8) 0.21502(6) 0.99663(4) 0.0492(3) Uani 0.10 1 d P
S1 S 1.0000 0.5000 0.5000 0.0147(10) Uani 1 2 d S
S2 S 0.5000 0.0000 1.0000 0.0173(10) Uani 1 2 d S
O1 O 1.0575(17) 0.5692(17) 0.5315(13) 0.039(4) Uani 0.50 1 d PU
O1' O 0.9318(19) 0.5699(18) 0.5334(13) 0.044(5) Uani 0.50 1 d PU
O2 O 1.0710(17) 0.4811(17) 0.5541(12) 0.038(5) Uani 0.50 1 d PU
O2' O 0.9479(17) 0.4544(18) 0.5545(13) 0.041(5) Uani 0.50 1 d PU
O3 O 1.1103(11) 0.5005(10) 0.6752(8) 0.058(3) Uani 1 1 d U
O4 O 1.2715(10) 0.6119(11) 0.6890(8) 0.061(3) Uani 1 1 d U
O5 O 1.2182(10) 0.6346(10) 0.5500(7) 0.054(3) Uani 1 1 d U
O6 O 1.2151(11) 0.5777(11) 0.4167(8) 0.068(4) Uani 1 1 d U
O7 O 1.2390(10) 0.7541(10) 0.4504(8) 0.059(4) Uani 1 1 d U
O8 O 1.0617(11) 0.6716(12) 0.3933(8) 0.069(4) Uani 1 1 d U
O9 O 1.0681(10) 0.7294(9) 0.5245(7) 0.051(3) Uani 1 1 d U
O10 O 0.9594(12) 0.6425(10) 0.2637(7) 0.058(4) Uani 1 1 d U
O11 O 0.9704(12) 0.8050(10) 0.6402(8) 0.062(4) Uani 1 1 d U
O12 O 0.8754(11) 0.6520(9) 0.3924(8) 0.056(3) Uani 1 1 d U
O13 O 0.8846(12) 0.7052(12) 0.5246(8) 0.073(4) Uani 1 1 d U
O14 O 0.6948(10) 0.6929(10) 0.4517(8) 0.057(3) Uani 1 1 d U
O15 O 0.7567(11) 0.5249(10) 0.4161(8) 0.060(4) Uani 1 1 d U
O16 O 0.7629(12) 0.5795(12) 0.5484(9) 0.074(4) Uani 1 1 d U
O17 O 0.9012(12) 0.6364(12) 0.6426(8) 0.068(4) Uani 1 1 d U
O18 O 0.7393(12) 0.5507(11) 0.6885(8) 0.063(4) Uani 1 1 d U
O19 O 0.9232(11) 0.4784(11) 0.6743(8) 0.063(4) Uani 1 1 d U
O20 O 1.0882(11) 0.6597(10) 0.6411(7) 0.056(3) Uani 1 1 d U
O21 O 0.586(2) -0.0484(16) 1.0188(13) 0.043(5) Uani 0.50 1 d PU
O21' O 0.477(2) -0.0130(18) 0.9271(15) 0.053(5) Uani 0.50 1 d PU
O22 O 0.577(2) 0.0232(19) 0.9624(15) 0.058(5) Uani 0.50 1 d PU
O22' O 0.526(2) 0.0923(19) 1.0143(14) 0.054(5) Uani 0.50 1 d PU
O23 O 0.8635(13) -0.0593(15) 0.9501(11) 0.097(6) Uani 1 1 d U
O24 O 0.5210(12) -0.1007(10) 0.8235(9) 0.067(4) Uani 1 1 d U
O25 O 0.6929(14) -0.0354(12) 0.8764(10) 0.081(4) Uani 1 1 d U
O26 O 0.6244(14) 0.0144(11) 0.7493(9) 0.076(4) Uani 1 1 d U
O27 O 0.4587(15) 0.0515(11) 0.8204(10) 0.083(4) Uani 1 1 d U
O28 O 0.6201(14) 0.1172(11) 0.8749(9) 0.076(4) Uani 1 1 d U
O29 O 0.2515(14) 0.0695(12) 0.7968(9) 0.081(4) Uani 1 1 d U
O30 O 0.7319(16) 0.2577(14) 0.9470(11) 0.098(6) Uani 1 1 d U
O31 O 0.3677(15) 0.1588(12) 0.9080(9) 0.082(4) Uani 1 1 d U
O32 O 0.5502(15) 0.2220(13) 0.9585(8) 0.084(4) Uani 1 1 d U
O33 O 0.3601(15) 0.3133(11) 0.9939(8) 0.079(4) Uani 1 1 d U
O34 O 0.3068(10) 0.1541(10) 1.0322(7) 0.092(5) Uani 1 1 d DU
O35 O 0.4714(13) 0.2186(12) 1.0854(8) 0.074(4) Uani 1 1 d U
O36 O 0.6070(12) 0.2431(10) 1.1988(8) 0.065(4) Uani 1 1 d U
O37 O 0.6596(13) 0.0740(11) 1.1495(9) 0.072(4) Uani 1 1 d U
O38 O 0.6514(13) 0.1871(12) 1.0611(9) 0.077(4) Uani 1 1 d U
O39 O 0.2518(15) 0.0342(12) 0.9326(11) 0.090(5) Uani 1 1 d U
O40 O 0.7410(14) 0.0836(13) 0.9739(9) 0.082(4) Uani 1 1 d U
C1 C 0.5639(18) 0.183(2) 0.3659(16) 0.093(6) Uani 1 1 d DU
H1A H 0.5558 0.1908 0.3164 0.111 Uiso 1 1 calc R
H1B H 0.5396 0.1248 0.3704 0.111 Uiso 1 1 calc R
C2 C 0.6756(18) 0.176(2) 0.3779(18) 0.111(6) Uani 1 1 d DU
H2A H 0.6924 0.1733 0.4273 0.134 Uiso 1 1 calc R
H2B H 0.7086 0.2262 0.3626 0.134 Uiso 1 1 calc R
C3 C 0.7085(19) 0.092(2) 0.3361(18) 0.110(8) Uani 1 1 d DU
H3A H 0.6853 0.0405 0.3564 0.132 Uiso 1 1 calc R
H3B H 0.6834 0.0894 0.2878 0.132 Uiso 1 1 calc R
C4 C 0.821(2) 0.097(3) 0.340(2) 0.126(8) Uani 1 1 d DU
H4A H 0.8438 0.1247 0.3013 0.189 Uiso 1 1 calc R
H4B H 0.8468 0.0392 0.3398 0.189 Uiso 1 1 calc R
H4C H 0.8439 0.1304 0.3831 0.189 Uiso 1 1 calc R
C5 C 0.4197(17) 0.204(2) 0.3320(12) 0.092(6) Uani 1 1 d DU
H5A H 0.4414 0.2286 0.2909 0.110 Uiso 1 1 calc R
H5B H 0.4251 0.1408 0.3235 0.110 Uiso 1 1 calc R
C9 C 0.441(2) 0.172(2) 0.4465(12) 0.099(6) Uani 1 1 d DU
H9A H 0.3808 0.1981 0.4628 0.118 Uiso 1 1 calc R
H9B H 0.4247 0.1155 0.4221 0.118 Uiso 1 1 calc R
C10 C 0.5144(19) 0.164(2) 0.5085(11) 0.088(6) Uani 1 1 d DU
H10A H 0.5716 0.1965 0.4972 0.105 Uiso 1 1 calc R
H10B H 0.5327 0.1030 0.5030 0.105 Uiso 1 1 calc R
C11 C 0.509(3) 0.1841(18) 0.5882(12) 0.107(6) Uani 1 1 d DU
H11A H 0.4527 0.2189 0.5989 0.128 Uiso 1 1 calc R
H11B H 0.5677 0.2161 0.6075 0.128 Uiso 1 1 calc R
C12 C 0.502(3) 0.0954(18) 0.6188(17) 0.100(5) Uani 1 1 d DU
H12A H 0.4743 0.0524 0.5835 0.149 Uiso 1 1 calc R
H12B H 0.4603 0.1004 0.6577 0.149 Uiso 1 1 calc R
H12C H 0.5657 0.0780 0.6343 0.149 Uiso 1 1 calc R
C13 C 0.479(3) 0.320(2) 0.4268(15) 0.101(6) Uani 1 1 d DU
H13A H 0.5277 0.3328 0.4653 0.121 Uiso 1 1 calc R
H13B H 0.4147 0.3244 0.4452 0.121 Uiso 1 1 calc R
C14 C 0.491(2) 0.3852(14) 0.3712(14) 0.085(6) Uani 1 1 d DU
H14A H 0.5490 0.3706 0.3460 0.102 Uiso 1 1 calc R
H14B H 0.4351 0.3782 0.3379 0.102 Uiso 1 1 calc R
C15 C 0.500(2) 0.4816(14) 0.4008(17) 0.100(7) Uani 1 1 d DU
H15A H 0.5676 0.4878 0.4180 0.120 Uiso 1 1 calc R
H15B H 0.4623 0.4831 0.4423 0.120 Uiso 1 1 calc R
C16 C 0.479(2) 0.5706(18) 0.3730(19) 0.105(6) Uani 1 1 d DU
H16A H 0.4971 0.5694 0.3254 0.158 Uiso 1 1 calc R
H16B H 0.5157 0.6156 0.4012 0.158 Uiso 1 1 calc R
H16C H 0.4101 0.5822 0.3751 0.158 Uiso 1 1 calc R
C17 C 0.253(2) 0.436(2) 0.8216(17) 0.097(6) Uani 1 1 d U
H17A H 0.1861 0.4146 0.8221 0.116 Uiso 1 1 calc R
H17B H 0.2571 0.4654 0.7794 0.116 Uiso 1 1 calc R
C18 C 0.311(3) 0.362(2) 0.8121(18) 0.105(6) Uani 1 1 d U
H18A H 0.3768 0.3832 0.8069 0.126 Uiso 1 1 calc R
H18B H 0.3121 0.3355 0.8560 0.126 Uiso 1 1 calc R
C19 C 0.294(3) 0.294(2) 0.7601(18) 0.102(7) Uani 1 1 d U
H19A H 0.2473 0.2542 0.7776 0.123 Uiso 1 1 calc R
H19B H 0.2607 0.3185 0.7210 0.123 Uiso 1 1 calc R
C20 C 0.367(3) 0.243(2) 0.7328(17) 0.100(4) Uani 1 1 d U
H20A H 0.4297 0.2691 0.7482 0.150 Uiso 1 1 calc R
H20B H 0.3604 0.2390 0.6827 0.150 Uiso 1 1 calc R
H20C H 0.3623 0.1858 0.7484 0.150 Uiso 1 1 calc R
C21 C 0.222(2) 0.593(2) 0.8660(17) 0.099(6) Uani 1 1 d U
H21A H 0.2379 0.6371 0.9046 0.119 Uiso 1 1 calc R
H21B H 0.2561 0.6108 0.8264 0.119 Uiso 1 1 calc R
C22 C 0.125(3) 0.599(2) 0.8494(18) 0.109(6) Uani 1 1 d U
H22A H 0.0902 0.5882 0.8907 0.131 Uiso 1 1 calc R
H22B H 0.1067 0.5522 0.8139 0.131 Uiso 1 1 calc R
C23 C 0.085(2) 0.679(2) 0.8246(18) 0.110(8) Uani 1 1 d U
H23A H 0.1011 0.7272 0.8599 0.132 Uiso 1 1 calc R
H23B H 0.1179 0.6912 0.7828 0.132 Uiso 1 1 calc R
C24 C -0.020(3) 0.677(3) 0.8088(18) 0.118(7) Uani 1 1 d U
H24A H -0.0350 0.6373 0.7682 0.177 Uiso 1 1 calc R
H24B H -0.0406 0.7345 0.7999 0.177 Uiso 1 1 calc R
H24C H -0.0526 0.6585 0.8478 0.177 Uiso 1 1 calc R
C25 C 0.209(2) 0.480(2) 0.9442(15) 0.095(6) Uani 1 1 d U
H25A H 0.1446 0.4631 0.9238 0.114 Uiso 1 1 calc R
H25B H 0.2396 0.4275 0.9576 0.114 Uiso 1 1 calc R
C26 C 0.195(2) 0.530(2) 1.0049(16) 0.101(7) Uani 1 1 d U
H26A H 0.1579 0.5804 0.9919 0.121 Uiso 1 1 calc R
H26B H 0.2586 0.5526 1.0229 0.121 Uiso 1 1 calc R
C27 C 0.146(3) 0.498(3) 1.0639(18) 0.121(8) Uani 1 1 d U
H27A H 0.0888 0.4672 1.0424 0.146 Uiso 1 1 calc R
H27B H 0.1897 0.4536 1.0790 0.146 Uiso 1 1 calc R
C28 C 0.115(3) 0.537(3) 1.1249(18) 0.125(8) Uani 1 1 d U
H28A H 0.1665 0.5385 1.1607 0.188 Uiso 1 1 calc R
H28B H 0.0595 0.5052 1.1386 0.188 Uiso 1 1 calc R
H28C H 0.0960 0.5960 1.1183 0.188 Uiso 1 1 calc R
C29 C 0.370(2) 0.521(2) 0.9107(16) 0.093(5) Uani 1 1 d U
H29A H 0.3732 0.5655 0.9497 0.112 Uiso 1 1 calc R
H29B H 0.3887 0.4667 0.9294 0.112 Uiso 1 1 calc R
C30 C 0.445(2) 0.542(2) 0.8645(16) 0.089(6) Uani 1 1 d U
H30A H 0.4367 0.5020 0.8227 0.107 Uiso 1 1 calc R
H30B H 0.4311 0.6000 0.8505 0.107 Uiso 1 1 calc R
C31 C 0.541(2) 0.542(2) 0.8865(17) 0.096(7) Uani 1 1 d U
H31A H 0.5550 0.4844 0.8998 0.115 Uiso 1 1 calc R
H31B H 0.5490 0.5819 0.9287 0.115 Uiso 1 1 calc R
C32 C 0.614(2) 0.565(2) 0.8416(16) 0.093(5) Uani 1 1 d U
H32A H 0.5886 0.5571 0.7940 0.139 Uiso 1 1 calc R
H32B H 0.6694 0.5276 0.8472 0.139 Uiso 1 1 calc R
H32C H 0.6347 0.6244 0.8533 0.139 Uiso 1 1 calc R
C33 C 0.172(2) 0.851(2) 0.215(2) 0.149(7) Uani 1 1 d DU
H33A H 0.2180 0.8965 0.2347 0.179 Uiso 1 1 calc R
H33B H 0.1871 0.8350 0.1671 0.179 Uiso 1 1 calc R
C34 C 0.182(2) 0.770(3) 0.258(2) 0.147(8) Uani 1 1 d DU
H34A H 0.1730 0.7841 0.3072 0.176 Uiso 1 1 calc R
H34B H 0.1393 0.7219 0.2391 0.176 Uiso 1 1 calc R
C35 C 0.290(2) 0.757(2) 0.241(2) 0.148(9) Uani 1 1 d DU
H35A H 0.2972 0.7571 0.1907 0.178 Uiso 1 1 calc R
H35B H 0.3307 0.8045 0.2642 0.178 Uiso 1 1 calc R
C36 C 0.323(3) 0.669(2) 0.266(2) 0.139(7) Uani 1 1 d DU
H36A H 0.2970 0.6626 0.3106 0.208 Uiso 1 1 calc R
H36B H 0.3927 0.6678 0.2696 0.208 Uiso 1 1 calc R
H36C H 0.2979 0.6225 0.2327 0.208 Uiso 1 1 calc R
C37 C -0.007(3) 0.827(3) 0.178(2) 0.141(8) Uani 1 1 d U
H37A H -0.0013 0.7692 0.1937 0.169 Uiso 1 1 calc R
H37B H -0.0715 0.8478 0.1891 0.169 Uiso 1 1 calc R
C38 C -0.001(3) 0.820(3) 0.104(3) 0.150(8) Uani 1 1 d U
H38A H 0.0614 0.7958 0.0918 0.180 Uiso 1 1 calc R
H38B H -0.0052 0.8776 0.0876 0.180 Uiso 1 1 calc R
C39 C -0.088(3) 0.759(3) 0.068(2) 0.152(10) Uani 1 1 d DU
H39A H -0.0914 0.7070 0.0930 0.182 Uiso 1 1 calc R
H39B H -0.1489 0.7895 0.0743 0.182 Uiso 1 1 calc R
C40 C -0.079(3) 0.732(3) -0.010(2) 0.153(10) Uani 1 1 d DU
H40A H -0.0438 0.7764 -0.0309 0.229 Uiso 1 1 calc R
H40B H -0.1428 0.7233 -0.0328 0.229 Uiso 1 1 calc R
H40C H -0.0436 0.6781 -0.0157 0.229 Uiso 1 1 calc R
C41 C 0.062(3) 0.984(3) 0.195(3) 0.153(8) Uani 1 1 d U
H41A H 0.1156 1.0178 0.2197 0.184 Uiso 1 1 calc R
H41B H 0.0734 0.9819 0.1455 0.184 Uiso 1 1 calc R
C42 C -0.024(4) 1.030(3) 0.206(3) 0.162(8) Uani 1 1 d U
H42A H -0.0343 1.0371 0.2558 0.194 Uiso 1 1 calc R
H42B H -0.0791 0.9969 0.1830 0.194 Uiso 1 1 calc R
C43 C -0.020(4) 1.126(3) 0.177(3) 0.171(10) Uani 1 1 d U
H43A H -0.0545 1.1688 0.2061 0.205 Uiso 1 1 calc R
H43B H 0.0460 1.1458 0.1717 0.205 Uiso 1 1 calc R
C44 C -0.073(3) 1.101(3) 0.111(3) 0.163(9) Uani 1 1 d U
H44A H -0.0362 1.0591 0.0838 0.244 Uiso 1 1 calc R
H44B H -0.0810 1.1523 0.0858 0.244 Uiso 1 1 calc R
H44C H -0.1358 1.0771 0.1187 0.244 Uiso 1 1 calc R
C45 C 0.053(3) 0.885(3) 0.2979(17) 0.158(8) Uani 1 1 d DU
H45A H -0.0132 0.9017 0.3083 0.189 Uiso 1 1 calc R
H45B H 0.0632 0.8269 0.3124 0.189 Uiso 1 1 calc R
C46 C 0.128(4) 0.950(3) 0.338(2) 0.171(8) Uani 1 1 d DU
H46A H 0.1131 1.0073 0.3228 0.205 Uiso 1 1 calc R
H46B H 0.1916 0.9353 0.3211 0.205 Uiso 1 1 calc R
N1 N 0.4925(13) 0.2350(12) 0.3943(9) 0.053(4) Uani 1 1 d U
N2 N 0.2670(15) 0.5105(15) 0.8853(10) 0.069(5) Uani 1 1 d U
N3 N 0.0662(17) 0.885(2) 0.2182(17) 0.129(7) Uani 1 1 d DU
O1W O 0.120(7) 0.115(4) 0.621(5) 0.53(8) Uani 1 1 d .
C48 C 0.222(4) 1.019(3) 0.460(3) 0.189(11) Uani 1 1 d DU
H48A H 0.2549 0.9864 0.4940 0.283 Uiso 1 1 calc R
H48B H 0.1943 1.0701 0.4833 0.283 Uiso 1 1 calc R
H48C H 0.2690 1.0372 0.4281 0.283 Uiso 1 1 calc R
C47 C 0.140(4) 0.962(4) 0.419(2) 0.192(11) Uani 1 1 d DU
H47A H 0.1465 0.9041 0.4341 0.230 Uiso 1 1 calc R
H47B H 0.0788 0.9842 0.4353 0.230 Uiso 1 1 calc R
C6 C 0.3104(16) 0.224(2) 0.3384(13) 0.096(6) Uani 1 1 d DU
H6A H 0.3036 0.2862 0.3501 0.115 Uiso 1 1 calc R
H6B H 0.2852 0.1940 0.3761 0.115 Uiso 1 1 calc R
C7 C 0.2495(16) 0.1957(16) 0.2700(10) 0.067(6) Uani 1 1 d DU
H7A H 0.1814 0.1974 0.2815 0.081 Uiso 1 1 calc R
H7B H 0.2639 0.1349 0.2576 0.081 Uiso 1 1 calc R
C8 C 0.257(2) 0.2423(19) 0.2025(13) 0.088(6) Uani 1 1 d DU
H8A H 0.2661 0.3039 0.2145 0.132 Uiso 1 1 calc R
H8B H 0.1976 0.2317 0.1737 0.132 Uiso 1 1 calc R
H8C H 0.3114 0.2202 0.1773 0.132 Uiso 1 1 calc R

loop_
_atom_site_aniso_label
_atom_site_aniso_U_11
_atom_site_aniso_U_22
_atom_site_aniso_U_33
_atom_site_aniso_U_23
_atom_site_aniso_U_13
_atom_site_aniso_U_12
W1 0.0351(4) 0.0444(5) 0.0382(4) 0.0042(4) -0.0070(3) -0.0013(3)
W2 0.0255(4) 0.0387(5) 0.0423(5) 0.0047(4) 0.0038(3) -0.0061(3)
W3 0.0366(4) 0.0504(5) 0.0245(4) 0.0101(4) 0.0028(3) 0.0110(4)
W4 0.0220(4) 0.0510(6) 0.0397(5) 0.0181(4) 0.0020(3) 0.0062(3)
W5 0.0314(4) 0.0722(7) 0.0305(5) 0.0056(4) 0.0136(3) 0.0053(4)
W6 0.0446(5) 0.0366(5) 0.0293(4) -0.0004(3) -0.0004(3) -0.0037(4)
V2 0.0255(4) 0.0387(5) 0.0423(5) 0.0047(4) 0.0038(3) -0.0061(3)
V3 0.0366(4) 0.0504(5) 0.0245(4) 0.0101(4) 0.0028(3) 0.0110(4)
V4 0.0220(4) 0.0510(6) 0.0397(5) 0.0181(4) 0.0020(3) 0.0062(3)
V5 0.0314(4) 0.0722(7) 0.0305(5) 0.0056(4) 0.0136(3) 0.0053(4)
V6 0.0446(5) 0.0366(5) 0.0293(4) -0.0004(3) -0.0004(3) -0.0037(4)
W7 0.0363(5) 0.0685(8) 0.0484(6) -0.0083(5) 0.0071(4) 0.0039(5)
W8 0.0732(6) 0.0374(5) 0.0351(5) 0.0042(4) 0.0190(4) -0.0031(4)
W9 0.0587(6) 0.0419(5) 0.0404(5) -0.0030(4) -0.0149(4) 0.0124(4)
W10 0.0762(7) 0.0458(6) 0.0485(6) -0.0021(4) 0.0219(5) -0.0318(5)
W11 0.0874(7) 0.0287(5) 0.0305(5) -0.0014(4) -0.0044(4) 0.0220(5)
W12 0.0633(6) 0.0395(5) 0.0423(5) -0.0119(4) -0.0028(4) -0.0026(4)
V7 0.0363(5) 0.0685(8) 0.0484(6) -0.0083(5) 0.0071(4) 0.0039(5)
V9 0.0587(6) 0.0419(5) 0.0404(5) -0.0030(4) -0.0149(4) 0.0124(4)
V10 0.0762(7) 0.0458(6) 0.0485(6) -0.0021(4) 0.0219(5) -0.0318(5)
V11 0.0874(7) 0.0287(5) 0.0305(5) -0.0014(4) -0.0044(4) 0.0220(5)
S1 0.009(2) 0.026(3) 0.010(2) 0.005(2) 0.0001(17) 0.000(2)
S2 0.030(3) 0.009(2) 0.012(2) -0.0006(19) -0.002(2) 0.000(2)
O1 0.034(9) 0.051(10) 0.035(9) 0.011(8) 0.012(8) 0.001(8)
O1' 0.047(9) 0.050(10) 0.036(9) 0.006(8) 0.003(8) -0.004(9)
O2 0.038(9) 0.056(11) 0.022(9) 0.009(9) 0.006(8) -0.005(9)
O2' 0.029(10) 0.054(11) 0.040(10) 0.010(10) -0.004(9) 0.000(9)
O3 0.059(7) 0.055(8) 0.062(8) 0.001(6) 0.020(6) -0.004(6)
O4 0.045(7) 0.083(8) 0.053(7) 0.000(7) -0.001(6) -0.004(6)
O5 0.056(7) 0.060(8) 0.048(7) 0.008(6) 0.012(6) 0.004(6)
O6 0.054(8) 0.085(10) 0.058(8) -0.016(8) -0.020(7) 0.028(7)
O7 0.040(7) 0.064(9) 0.075(9) 0.028(8) -0.013(7) -0.022(7)
O8 0.053(7) 0.088(9) 0.062(8) -0.014(7) -0.011(7) 0.022(7)
O9 0.057(7) 0.055(7) 0.042(7) 0.005(6) 0.007(6) 0.019(6)
O10 0.082(10) 0.053(9) 0.041(8) 0.013(7) 0.004(7) -0.004(8)
O11 0.077(9) 0.059(9) 0.049(8) 0.002(7) 0.008(7) 0.014(8)
O12 0.062(8) 0.046(7) 0.065(8) 0.016(6) 0.029(6) 0.016(6)
O13 0.066(8) 0.099(9) 0.056(8) 0.025(7) -0.002(7) -0.032(7)
O14 0.039(7) 0.056(8) 0.079(9) 0.013(7) 0.016(6) 0.004(6)
O15 0.053(8) 0.058(8) 0.073(9) 0.019(7) 0.030(7) 0.003(7)
O16 0.063(8) 0.091(9) 0.068(8) 0.026(8) -0.007(7) -0.026(7)
O17 0.072(8) 0.085(8) 0.047(7) 0.015(7) -0.008(6) -0.026(7)
O18 0.076(9) 0.067(9) 0.050(8) 0.013(7) 0.028(7) 0.018(7)
O19 0.054(7) 0.073(9) 0.059(8) -0.015(7) -0.008(6) 0.029(7)
O20 0.066(7) 0.058(7) 0.046(7) 0.012(6) 0.011(6) 0.009(6)
O21 0.059(11) 0.032(10) 0.039(11) 0.008(9) 0.012(9) -0.014(10)
O21' 0.068(11) 0.042(10) 0.050(10) 0.007(9) -0.003(10) -0.010(9)
O22 0.075(10) 0.049(10) 0.048(10) 0.004(9) 0.011(9) -0.010(9)
O22' 0.074(10) 0.048(10) 0.040(9) 0.005(9) 0.007(9) -0.001(9)
O23 0.054(10) 0.127(15) 0.106(14) -0.023(12) 0.003(9) 0.019(10)
O24 0.078(9) 0.039(7) 0.084(9) 0.001(7) 0.008(8) 0.005(7)
O25 0.098(9) 0.067(8) 0.077(9) -0.001(7) 0.007(8) -0.002(8)
O26 0.099(8) 0.062(7) 0.071(7) 0.007(6) 0.023(7) 0.006(7)
O27 0.107(8) 0.057(7) 0.083(8) 0.003(7) 0.010(7) -0.010(7)
O28 0.099(8) 0.061(8) 0.067(8) 0.002(7) 0.006(7) 0.001(7)
O29 0.105(10) 0.073(10) 0.064(9) 0.002(8) -0.013(8) 0.013(9)
O30 0.107(12) 0.095(12) 0.090(12) 0.014(10) 0.002(10) -0.043(10)
O31 0.109(8) 0.078(8) 0.057(7) -0.008(7) 0.008(7) -0.007(7)
O32 0.121(10) 0.090(9) 0.042(7) 0.026(7) -0.019(7) -0.034(8)
O33 0.123(11) 0.064(9) 0.051(8) 0.008(7) 0.008(8) 0.037(8)
O34 0.118(12) 0.099(11) 0.046(8) -0.046(8) -0.033(8) 0.039(10)
O35 0.083(9) 0.096(9) 0.042(7) 0.006(7) 0.004(7) 0.019(8)
O36 0.081(8) 0.054(8) 0.057(8) -0.007(6) 0.010(7) -0.003(7)
O37 0.075(8) 0.051(8) 0.086(9) -0.008(7) -0.003(8) -0.001(7)
O38 0.085(8) 0.092(9) 0.056(8) 0.011(7) 0.014(7) 0.005(8)
O39 0.108(12) 0.061(10) 0.094(11) -0.021(9) -0.010(10) -0.016(9)
O40 0.088(9) 0.086(9) 0.067(9) 0.002(8) -0.012(8) -0.015(8)
C1 0.086(11) 0.112(12) 0.088(12) 0.034(11) 0.030(10) 0.030(11)
C2 0.109(12) 0.126(13) 0.103(13) 0.017(12) 0.015(11) 0.016(12)
C3 0.095(15) 0.128(18) 0.108(16) 0.009(15) 0.017(14) 0.027(15)
C4 0.117(15) 0.138(17) 0.121(16) 0.000(15) 0.010(14) 0.020(15)
C5 0.085(10) 0.093(11) 0.099(11) 0.016(10) 0.003(10) 0.008(10)
C9 0.098(11) 0.103(11) 0.098(11) 0.014(10) 0.018(10) 0.011(10)
C10 0.097(11) 0.091(11) 0.082(11) 0.034(10) 0.017(10) 0.009(10)
C11 0.115(12) 0.107(12) 0.101(12) 0.016(11) 0.016(11) 0.011(12)
C12 0.112(10) 0.093(10) 0.097(10) 0.017(9) 0.020(9) 0.009(9)
C13 0.096(12) 0.106(12) 0.099(12) 0.009(11) -0.002(11) 0.007(11)
C14 0.068(10) 0.088(11) 0.101(11) 0.028(10) -0.007(10) -0.025(10)
C15 0.069(12) 0.093(13) 0.133(14) -0.004(12) -0.014(12) -0.004(11)
C16 0.084(10) 0.104(11) 0.127(11) 0.023(10) -0.014(10) -0.025(10)
C17 0.104(11) 0.097(11) 0.087(11) -0.008(10) 0.006(10) 0.006(10)
C18 0.121(12) 0.094(11) 0.095(11) -0.024(11) 0.004(11) 0.007(11)
C19 0.116(13) 0.085(13) 0.100(13) -0.015(12) -0.008(12) 0.010(12)
C20 0.118(8) 0.092(8) 0.090(8) -0.001(7) 0.012(8) 0.003(8)
C21 0.103(12) 0.116(12) 0.078(11) 0.003(11) 0.005(11) 0.028(11)
C22 0.108(12) 0.133(13) 0.086(12) -0.001(11) 0.000(11) 0.031(12)
C23 0.112(15) 0.134(17) 0.087(15) 0.014(14) 0.003(14) 0.060(15)
C24 0.119(13) 0.143(14) 0.092(13) 0.004(12) 0.005(12) 0.042(13)
C25 0.104(12) 0.110(12) 0.069(11) -0.007(11) 0.005(10) 0.022(11)
C26 0.096(13) 0.130(14) 0.075(12) -0.005(12) 0.017(11) 0.016(12)
C27 0.115(16) 0.166(19) 0.080(15) -0.017(15) 0.019(14) 0.024(16)
C28 0.117(16) 0.169(18) 0.088(15) -0.009(15) 0.020(13) 0.023(15)
C29 0.103(11) 0.098(11) 0.077(10) -0.003(10) 0.003(10) 0.013(10)
C30 0.105(12) 0.085(11) 0.076(11) -0.007(10) 0.007(10) 0.002(11)
C31 0.103(14) 0.093(14) 0.091(13) -0.002(12) 0.004(12) 0.003(13)
C32 0.106(11) 0.097(11) 0.075(10) -0.002(10) 0.016(9) 0.005(10)
C33 0.127(13) 0.153(14) 0.168(15) 0.042(13) -0.011(13) -0.044(13)
C34 0.128(14) 0.148(15) 0.167(15) 0.051(14) -0.022(14) -0.034(13)
C35 0.120(15) 0.166(17) 0.160(17) 0.040(16) -0.001(15) -0.050(15)
C36 0.117(12) 0.147(13) 0.155(14) 0.042(12) -0.008(12) -0.039(12)
C37 0.121(14) 0.131(15) 0.171(16) 0.044(15) -0.026(15) -0.036(13)
C38 0.126(14) 0.139(15) 0.182(17) 0.020(15) -0.020(15) -0.029(13)
C39 0.133(18) 0.134(19) 0.18(2) 0.02(2) -0.03(2) -0.021(17)
C40 0.132(17) 0.138(18) 0.19(2) 0.028(19) -0.024(19) -0.023(16)
C41 0.132(14) 0.151(15) 0.180(16) 0.047(14) -0.019(14) -0.035(13)
C42 0.144(15) 0.154(16) 0.188(16) 0.040(15) -0.013(15) -0.026(14)
C43 0.155(19) 0.17(2) 0.20(2) 0.052(19) -0.019(19) -0.021(18)
C44 0.148(16) 0.154(17) 0.188(18) 0.043(16) -0.017(16) -0.029(15)
C45 0.147(15) 0.149(15) 0.178(16) 0.048(15) -0.030(15) -0.036(13)
C46 0.160(15) 0.160(16) 0.191(17) 0.038(16) -0.025(15) -0.041(14)
N1 0.055(8) 0.061(9) 0.046(8) 0.006(7) 0.013(7) 0.030(8)
N2 0.073(10) 0.084(11) 0.046(9) -0.004(8) -0.018(8) 0.006(9)
N3 0.103(12) 0.127(14) 0.158(15) 0.049(13) -0.013(13) -0.049(12)
O1W 0.62(15) 0.25(7) 0.66(16) -0.19(8) -0.24(12) 0.20(8)
C48 0.18(2) 0.17(2) 0.21(2) 0.040(19) -0.024(19) -0.039(18)
C47 0.19(2) 0.18(2) 0.21(2) 0.04(2) -0.03(2) -0.038(19)
C6 0.092(11) 0.098(12) 0.098(12) 0.002(11) 0.011(11) 0.016(11)
C7 0.052(11) 0.069(13) 0.081(13) -0.007(11) 0.016(10) 0.029(10)
C8 0.090(11) 0.084(12) 0.090(12) -0.001(11) 0.012(10) 0.027(10)

loop_
_atom_type_symbol
_atom_type_description
_atom_type_scat_dispersion_real
_atom_type_scat_dispersion_imag
_atom_type_scat_source
C C 0.0033 0.0016 'International Tables Vol C Tables 4.2.6.8 and 6.1.1.4'
H H 0.0000 0.0000 'International Tables Vol C Tables 4.2.6.8 and 6.1.1.4'
N N 0.0061 0.0033 'International Tables Vol C Tables 4.2.6.8 and 6.1.1.4'
O O 0.0106 0.0060 'International Tables Vol C Tables 4.2.6.8 and 6.1.1.4'
S S 0.1246 0.1234 'International Tables Vol C Tables 4.2.6.8 and 6.1.1.4'
W W -0.8490 6.8722 'International Tables Vol C Tables 4.2.6.8 and 6.1.1.4'
V V 0.3005 0.5294 'International Tables Vol C Tables 4.2.6.8 and 6.1.1.4'

loop_
_geom_angle_atom_site_label_1
_geom_angle_atom_site_label_2
_geom_angle_atom_site_label_3
_geom_angle
_geom_angle_site_symmetry_1
_geom_angle_site_symmetry_3
O4 W1 O3 102.5(7) . .
O4 W1 O20 102.5(7) . .
O3 W1 O20 88.0(6) . .
O4 W1 O5 104.0(7) . .
O3 W1 O5 153.5(7) . .
O20 W1 O5 86.0(6) . .
O4 W1 O15 103.1(8) . 2_766
O3 W1 O15 86.8(6) . 2_766
O20 W1 O15 154.4(7) . 2_766
O5 W1 O15 87.6(6) . 2_766
O4 W1 O2 161.9(8) . .
O3 W1 O2 64.3(7) . .
O20 W1 O2 89.7(8) . .
O5 W1 O2 90.0(7) . .
O15 W1 O2 65.5(8) 2_766 .
O4 W1 O1 163.3(8) . .
O3 W1 O1 89.3(7) . .
O20 W1 O1 65.8(7) . .
O5 W1 O1 64.8(7) . .
O15 W1 O1 89.1(8) 2_766 .
O2 W1 O1 34.7(8) . .
O7 W2 O6 101.0(8) . .
O7 W2 O5 103.6(7) . .
O6 W2 O5 88.5(6) . .
O7 W2 O9 105.6(8) . .
O6 W2 O9 153.4(7) . .
O5 W2 O9 86.6(6) . .
O7 W2 O8 104.3(8) . .
O6 W2 O8 86.6(6) . .
O5 W2 O8 152.1(7) . .
O9 W2 O8 85.7(6) . .
O7 W2 O2' 158.7(8) . 2_766
O6 W2 O2' 64.8(8) . 2_766
O5 W2 O2' 92.3(7) . 2_766
O9 W2 O2' 89.3(8) . 2_766
O8 W2 O2' 60.9(8) . 2_766
O10 W3 O8 105.5(8) . .
O10 W3 O12 103.3(7) . .
O8 W3 O12 87.2(7) . .
O10 W3 O19 103.5(7) . 2_766
O8 W3 O19 86.9(7) . 2_766
O12 W3 O19 153.1(7) . 2_766
O10 W3 O3 102.2(7) . 2_766
O8 W3 O3 152.4(8) . 2_766
O12 W3 O3 87.1(6) . 2_766
O19 W3 O3 86.0(7) 2_766 2_766
O10 W3 O2' 160.6(8) . 2_766
O8 W3 O2' 61.5(8) . 2_766
O12 W3 O2' 90.9(7) . 2_766
O19 W3 O2' 63.4(8) 2_766 2_766
O3 W3 O2' 91.5(8) 2_766 2_766
O14 W4 O15 101.9(7) . .
O14 W4 O16 103.3(8) . .
O15 W4 O16 87.3(7) . .
O14 W4 O13 106.5(8) . .
O15 W4 O13 151.6(8) . .
O16 W4 O13 87.3(7) . .
O14 W4 O12 103.6(7) . .
O15 W4 O12 86.9(6) . .
O16 W4 O12 153.1(7) . .
O13 W4 O12 85.4(7) . .
O14 W4 O1' 158.7(8) . .
O15 W4 O1' 94.2(8) . .
O16 W4 O1' 63.3(8) . .
O13 W4 O1' 58.7(8) . .
O12 W4 O1' 91.0(7) . .
O18 W5 O19 104.2(7) . .
O18 W5 O6 103.5(8) . 2_766
O19 W5 O6 87.2(7) . 2_766
O18 W5 O17 102.6(8) . .
O19 W5 O17 86.7(8) . .
O6 W5 O17 153.9(7) 2_766 .
O18 W5 O16 103.6(8) . .
O19 W5 O16 152.3(7) . .
O6 W5 O16 86.1(7) 2_766 .
O17 W5 O16 87.6(7) . .
O18 W5 O1' 157.1(8) . .
O19 W5 O1' 91.5(8) . .
O6 W5 O1' 93.7(8) 2_766 .
O17 W5 O1' 61.1(8) . .
O16 W5 O1' 62.2(8) . .
O11 W6 O13 105.6(8) . .
O11 W6 O9 106.0(7) . .
O13 W6 O9 86.1(6) . .
O11 W6 O20 103.2(7) . .
O13 W6 O20 151.1(8) . .
O9 W6 O20 86.4(6) . .
O11 W6 O17 101.4(8) . .
O13 W6 O17 88.0(7) . .
O9 W6 O17 152.5(7) . .
O20 W6 O17 85.9(7) . .
O11 W6 O1' 158.2(8) . .
O13 W6 O1' 60.6(9) . .
O9 W6 O1' 90.6(7) . .
O20 W6 O1' 91.6(8) . .
O17 W6 O1' 63.3(8) . .
O23 W7 O25 101.5(10) . .
O23 W7 O40 105.0(10) . .
O25 W7 O40 85.0(8) . .
O23 W7 O34 103.4(9) . 2_657
O25 W7 O34 88.9(7) . 2_657
O40 W7 O34 151.6(7) . 2_657
O23 W7 O39 104.5(10) . 2_657
O25 W7 O39 154.0(9) . 2_657
O40 W7 O39 88.1(8) . 2_657
O34 W7 O39 85.4(7) 2_657 2_657
O23 W7 O21 161.1(10) . .
O25 W7 O21 92.3(8) . .
O40 W7 O21 88.9(8) . .
O34 W7 O21 63.6(7) 2_657 .
O39 W7 O21 62.5(9) 2_657 .
O26 W8 O27 104.7(9) . .
O26 W8 O28 103.8(8) . .
O27 W8 O28 87.9(8) . .
O26 W8 O24 103.8(8) . .
O27 W8 O24 85.6(7) . .
O28 W8 O24 152.3(8) . .
O26 W8 O25 100.5(9) . .
O27 W8 O25 154.8(8) . .
O28 W8 O25 85.8(8) . .
O24 W8 O25 88.8(7) . .
O26 W8 O21' 164.2(10) . .
O27 W8 O21' 64.5(9) . .
O28 W8 O21' 87.8(9) . .
O24 W8 O21' 65.2(8) . .
O25 W8 O21' 90.9(9) . .
O29 W9 O39 100.7(10) . .
O29 W9 O31 105.5(9) . .
O39 W9 O31 87.0(8) . .
O29 W9 O37 102.6(8) . 2_657
O39 W9 O37 86.0(8) . 2_657
O31 W9 O37 151.8(8) . 2_657
O29 W9 O27 105.5(9) . .
O39 W9 O27 153.7(9) . .
O31 W9 O27 87.4(8) . .
O37 W9 O27 86.9(8) 2_657 .
O29 W9 O21 160.2(9) . 2_657
O39 W9 O21 63.5(8) . 2_657
O31 W9 O21 63.8(8) . 2_657
O37 W9 O21 88.8(8) 2_657 2_657
O27 W9 O21 91.1(8) . 2_657
O32 W10 O30 100.5(10) . .
O32 W10 O40 154.8(8) . .
O30 W10 O40 104.4(10) . .
O32 W10 O38 88.7(8) . .
O30 W10 O38 105.2(9) . .
O40 W10 O38 88.5(8) . .
O32 W10 O28 84.7(8) . .
O30 W10 O28 104.3(9) . .
O40 W10 O28 85.5(8) . .
O38 W10 O28 150.5(8) . .
O32 W10 O22' 66.8(9) . .
O30 W10 O22' 161.6(10) . .
O40 W10 O22' 89.8(9) . .
O38 W10 O22' 62.9(9) . .
O28 W10 O22' 88.2(9) . .
O33 W11 O34 101.0(9) . .
O33 W11 O35 104.4(8) . .
O34 W11 O35 87.2(7) . .
O33 W11 O31 102.3(9) . .
O34 W11 O31 86.8(7) . .
O35 W11 O31 153.3(8) . .
O33 W11 O32 107.3(9) . .
O34 W11 O32 151.7(8) . .
O35 W11 O32 86.1(7) . .
O31 W11 O32 86.9(7) . .
O36 W12 O24 103.1(8) . 2_657
O36 W12 O38 105.0(8) . .
O24 W12 O38 151.9(8) 2_657 .
O36 W12 O37 104.6(8) . .
O24 W12 O37 86.9(7) 2_657 .
O38 W12 O37 85.2(8) . .
O36 W12 O35 102.8(8) . .
O24 W12 O35 88.7(8) 2_657 .
O38 W12 O35 86.1(8) . .
O37 W12 O35 152.5(7) . .
O1 S1 O1 180.000(5) . 2_766
O1 S1 O2 117.2(14) . 2_766
O1 S1 O2 62.8(14) 2_766 2_766
O1 S1 O2 62.8(14) . .
O1 S1 O2 117.2(14) 2_766 .
O2 S1 O2 180.000(7) 2_766 .
O1 S1 O2' 69.5(14) . 2_766
O1 S1 O2' 110.5(13) 2_766 2_766
O2 S1 O2' 71.5(13) 2_766 2_766
O2 S1 O2' 108.5(13) . 2_766
O1 S1 O2' 110.5(14) . .
O1 S1 O2' 69.5(14) 2_766 .
O2 S1 O2' 108.5(13) 2_766 .
O2 S1 O2' 71.5(13) . .
O2' S1 O2' 180.0(18) 2_766 .
O1 S1 O1' 71.5(14) . .
O1 S1 O1' 108.5(14) 2_766 .
O2 S1 O1' 73.3(14) 2_766 .
O2 S1 O1' 106.7(14) . .
O2' S1 O1' 104.7(14) 2_766 .
O2' S1 O1' 75.3(14) . .
O1 S1 O1' 108.5(14) . 2_766
O1 S1 O1' 71.5(14) 2_766 2_766
O2 S1 O1' 106.7(14) 2_766 2_766
O2 S1 O1' 73.3(14) . 2_766
O2' S1 O1' 75.3(14) 2_766 2_766
O2' S1 O1' 104.7(14) . 2_766
O1' S1 O1' 180.0(17) . 2_766
O22 S2 O22 180.0(16) . 2_657
O22 S2 O21' 68.1(17) . .
O22 S2 O21' 111.9(17) 2_657 .
O22 S2 O21' 111.9(17) . 2_657
O22 S2 O21' 68.1(17) 2_657 2_657
O21' S2 O21' 180.000(11) . 2_657
O22 S2 O21 69.9(16) . .
O22 S2 O21 110.1(16) 2_657 .
O21' S2 O21 110.4(16) . .
O21' S2 O21 69.6(16) 2_657 .
O22 S2 O21 110.1(16) . 2_657
O22 S2 O21 69.9(16) 2_657 2_657
O21' S2 O21 69.6(16) . 2_657
O21' S2 O21 110.4(16) 2_657 2_657
O21 S2 O21 180.0(19) . 2_657
O22 S2 O22' 111.7(17) . 2_657
O22 S2 O22' 68.3(17) 2_657 2_657
O21' S2 O22' 74.4(16) . 2_657
O21' S2 O22' 105.6(16) 2_657 2_657
O21 S2 O22' 73.0(15) . 2_657
O21 S2 O22' 107.0(15) 2_657 2_657
O22 S2 O22' 68.3(17) . .
O22 S2 O22' 111.7(17) 2_657 .
O21' S2 O22' 105.6(16) . .
O21' S2 O22' 74.4(16) 2_657 .
O21 S2 O22' 107.0(15) . .
O21 S2 O22' 73.0(15) 2_657 .
O22' S2 O22' 180.000(6) 2_657 .
S1 O1 O2 60.3(14) . .
S1 O1 O2' 58.8(13) . 2_766
O2 O1 O2' 100(2) . 2_766
S1 O1 O1' 58.7(13) . .
O2 O1 O1' 97.1(18) . .
O2' O1 O1' 91.8(17) 2_766 .
S1 O1 W1 131.4(15) . .
O2 O1 W1 71.2(13) . .
O2' O1 W1 136.5(15) 2_766 .
O1' O1 W1 130.9(14) . .
S1 O1' O1 49.8(12) . .
S1 O1' O2 50.4(11) . 2_766
O1 O1' O2 86.8(16) . 2_766
S1 O1' W6 126.6(14) . .
O1 O1' W6 76.8(13) . .
O2 O1' W6 137.5(15) 2_766 .
S1 O1' W4 123.0(14) . .
O1 O1' W4 137.3(16) . .
O2 O1' W4 72.6(12) 2_766 .
W6 O1' W4 93.5(9) . .
S1 O1' W5 120.3(14) . .
O1 O1' W5 130.0(15) . .
O2 O1' W5 126.4(15) 2_766 .
W6 O1' W5 92.9(9) . .
W4 O1' W5 91.4(9) . .
S1 O2 O1 56.9(14) . .
S1 O2 O2' 56.3(12) . .
O1 O2 O2' 96.1(18) . .
S1 O2 O1' 56.3(12) . 2_766
O1 O2 O1' 93.7(18) . 2_766
O2' O2 O1' 87.4(16) . 2_766
S1 O2 W1 131.0(15) . .
O1 O2 W1 74.1(14) . .
O2' O2 W1 135.7(15) . .
O1' O2 W1 135.4(14) 2_766 .
S1 O2' O1 51.6(12) . 2_766
S1 O2' O2 52.2(11) . .
O1 O2' O2 90.9(16) 2_766 .
S1 O2' W2 126.4(14) . 2_766
O1 O2' W2 74.8(13) 2_766 2_766
O2 O2' W2 139.4(17) . 2_766
S1 O2' V2 126.4(14) . 2_766
O1 O2' V2 74.8(13) 2_766 2_766
O2 O2' V2 139.4(17) . 2_766
W2 O2' V2 0.00(3) 2_766 2_766
S1 O2' W3 125.6(12) . 2_766
O1 O2' W3 139.1(17) 2_766 2_766
O2 O2' W3 73.4(11) . 2_766
W2 O2' W3 92.8(9) 2_766 2_766
V2 O2' W3 92.8(9) 2_766 2_766
W1 O3 V3 142.6(9) . 2_766
W1 O3 W3 142.6(9) . 2_766
V3 O3 W3 0.00(4) 2_766 2_766
W1 O5 W2 142.2(8) . .
W2 O6 V5 141.1(9) . 2_766
W2 O6 W5 141.1(9) . 2_766
V5 O6 W5 0.00(6) 2_766 2_766
W3 O8 W2 143.5(11) . .
W6 O9 W2 142.9(8) . .
W3 O12 W4 141.4(8) . .
W6 O13 W4 145.6(11) . .
W4 O15 W1 140.8(8) . 2_766
W4 O16 W5 142.3(9) . .
W5 O17 W6 141.7(9) . .
W5 O19 V3 143.5(9) . 2_766
W5 O19 W3 143.5(9) . 2_766
V3 O19 W3 0.00(7) 2_766 2_766
W1 O20 W6 142.6(9) . .
S2 O21 O22 52.6(14) . .
S2 O21 O21' 54.1(14) . 2_657
O22 O21 O21' 90(2) . 2_657
S2 O21 O22' 53.6(13) . 2_657
O22 O21 O22' 88.5(19) . 2_657
O21' O21 O22' 85.5(19) 2_657 2_657
S2 O21 W9 126.2(14) . 2_657
O22 O21 W9 134.4(17) . 2_657
O21' O21 W9 72.1(13) 2_657 2_657
O22' O21 W9 129.6(15) 2_657 2_657
S2 O21 W7 126.3(13) . .
O22 O21 W7 73.7(14) . .
O21' O21 W7 137.0(16) 2_657 .
O22' O21 W7 132.1(16) 2_657 .
W9 O21 W7 90.9(9) 2_657 .
S2 O21' O22 54.5(15) . .
S2 O21' O21 56.3(14) . 2_657
O22 O21' O21 93(2) . 2_657
S2 O21' O22' 53.9(13) . 2_657
O22 O21' O22' 90(2) . 2_657
O21 O21' O22' 87.8(19) 2_657 2_657
S2 O21' W8 129.8(17) . .
O22 O21' W8 75.2(15) . .
O21 O21' W8 136.2(17) 2_657 .
O22' O21' W8 133.2(19) 2_657 .
S2 O22 O21' 57.3(16) . .
S2 O22 O22' 58.5(16) . .
O21' O22 O22' 93(2) . .
S2 O22 O21 57.5(14) . .
O21' O22 O21 96(2) . .
O22' O22 O21 94(2) . .
S2 O22' O22 53.2(14) . .
S2 O22' O21 53.4(13) . 2_657
O22 O22' O21 88(2) . 2_657
S2 O22' O21' 51.7(13) . 2_657
O22 O22' O21' 88(2) . 2_657
O21 O22' O21' 85.5(18) 2_657 2_657
S2 O22' W10 128.1(16) . .
O22 O22' W10 74.9(15) . .
O21 O22' W10 134.0(16) 2_657 .
O21' O22' W10 134.6(19) 2_657 .
W12 O24 W8 143.1(9) 2_657 .
W7 O25 W8 141.4(11) . .
W8 O27 W9 142.9(11) . .
W8 O28 W10 144.1(10) . .
W9 O31 W11 142.9(11) . .
W10 O32 W11 140.8(9) . .
W11 O34 V7 142.9(9) . 2_657
W11 O34 W7 142.9(9) . 2_657
V7 O34 W7 0.00(5) 2_657 2_657
W11 O35 W12 141.6(10) . .
W12 O37 V9 142.1(10) . 2_657
W12 O37 W9 142.1(10) . 2_657
V9 O37 W9 0.00(6) 2_657 2_657
W10 O38 W12 144.8(11) . .
W9 O39 V7 142.2(11) . 2_657
W9 O39 W7 142.2(11) . 2_657
V7 O39 W7 0.00(9) 2_657 2_657
W10 O40 W7 144.9(10) . .
N1 C1 C2 136(3) . .
N1 C1 H1A 103.1 . .
C2 C1 H1A 103.1 . .
N1 C1 H1B 103.1 . .
C2 C1 H1B 103.1 . .
H1A C1 H1B 105.1 . .
C1 C2 C3 109(2) . .
C1 C2 H2A 109.9 . .
C3 C2 H2A 109.9 . .
C1 C2 H2B 109.9 . .
C3 C2 H2B 109.9 . .
H2A C2 H2B 108.3 . .
C4 C3 C2 106(2) . .
C4 C3 H3A 110.6 . .
C2 C3 H3A 110.6 . .
C4 C3 H3B 110.6 . .
C2 C3 H3B 110.6 . .
H3A C3 H3B 108.8 . .
C3 C4 H4A 109.5 . .
C3 C4 H4B 109.5 . .
H4A C4 H4B 109.5 . .
C3 C4 H4C 109.5 . .
H4A C4 H4C 109.5 . .
H4B C4 H4C 109.5 . .
C6 C5 N1 118.2(19) . .
C6 C5 H5A 107.8 . .
N1 C5 H5A 107.8 . .
C6 C5 H5B 107.8 . .
N1 C5 H5B 107.8 . .
H5A C5 H5B 107.1 . .
C10 C9 N1 107(2) . .
C10 C9 H9A 110.3 . .
N1 C9 H9A 110.3 . .
C10 C9 H9B 110.3 . .
N1 C9 H9B 110.3 . .
H9A C9 H9B 108.6 . .
C9 C10 C11 133(3) . .
C9 C10 H10A 103.9 . .
C11 C10 H10A 103.9 . .
C9 C10 H10B 103.9 . .
C11 C10 H10B 103.9 . .
H10A C10 H10B 105.4 . .
C10 C11 C12 106(2) . .
C10 C11 H11A 110.5 . .
C12 C11 H11A 110.5 . .
C10 C11 H11B 110.5 . .
C12 C11 H11B 110.5 . .
H11A C11 H11B 108.7 . .
C11 C12 H12A 109.5 . .
C11 C12 H12B 109.5 . .
H12A C12 H12B 109.5 . .
C11 C12 H12C 109.5 . .
H12A C12 H12C 109.5 . .
H12B C12 H12C 109.5 . .
N1 C13 C14 108(2) . .
N1 C13 H13A 110.1 . .
C14 C13 H13A 110.1 . .
N1 C13 H13B 110.1 . .
C14 C13 H13B 110.1 . .
H13A C13 H13B 108.4 . .
C15 C14 C13 115(2) . .
C15 C14 H14A 108.6 . .
C13 C14 H14A 108.6 . .
C15 C14 H14B 108.6 . .
C13 C14 H14B 108.6 . .
H14A C14 H14B 107.6 . .
C14 C15 C16 136(3) . .
C14 C15 H15A 103.1 . .
C16 C15 H15A 103.1 . .
C14 C15 H15B 103.1 . .
C16 C15 H15B 103.1 . .
H15A C15 H15B 105.1 . .
C15 C16 H16A 109.5 . .
C15 C16 H16B 109.5 . .
H16A C16 H16B 109.5 . .
C15 C16 H16C 109.5 . .
H16A C16 H16C 109.5 . .
H16B C16 H16C 109.5 . .
C18 C17 N2 125(3) . .
C18 C17 H17A 106.0 . .
N2 C17 H17A 106.0 . .
C18 C17 H17B 106.0 . .
N2 C17 H17B 106.0 . .
H17A C17 H17B 106.3 . .
C19 C18 C17 125(3) . .
C19 C18 H18A 106.0 . .
C17 C18 H18A 106.0 . .
C19 C18 H18B 106.0 . .
C17 C18 H18B 106.0 . .
H18A C18 H18B 106.3 . .
C20 C19 C18 123(3) . .
C20 C19 H19A 106.5 . .
C18 C19 H19A 106.5 . .
C20 C19 H19B 106.5 . .
C18 C19 H19B 106.5 . .
H19A C19 H19B 106.5 . .
C19 C20 H20A 109.5 . .
C19 C20 H20B 109.5 . .
H20A C20 H20B 109.5 . .
C19 C20 H20C 109.5 . .
H20A C20 H20C 109.5 . .
H20B C20 H20C 109.5 . .
C22 C21 N2 122(3) . .
C22 C21 H21A 106.7 . .
N2 C21 H21A 106.7 . .
C22 C21 H21B 106.7 . .
N2 C21 H21B 106.7 . .
H21A C21 H21B 106.6 . .
C21 C22 C23 120(4) . .
C21 C22 H22A 107.2 . .
C23 C22 H22A 107.2 . .
C21 C22 H22B 107.2 . .
C23 C22 H22B 107.2 . .
H22A C22 H22B 106.8 . .
C24 C23 C22 115(4) . .
C24 C23 H23A 108.5 . .
C22 C23 H23A 108.5 . .
C24 C23 H23B 108.5 . .
C22 C23 H23B 108.5 . .
H23A C23 H23B 107.5 . .
C23 C24 H24A 109.5 . .
C23 C24 H24B 109.5 . .
H24A C24 H24B 109.5 . .
C23 C24 H24C 109.5 . .
H24A C24 H24C 109.5 . .
H24B C24 H24C 109.5 . .
C26 C25 N2 124(3) . .
C26 C25 H25A 106.3 . .
N2 C25 H25A 106.3 . .
C26 C25 H25B 106.3 . .
N2 C25 H25B 106.3 . .
H25A C25 H25B 106.4 . .
C25 C26 C27 124(4) . .
C25 C26 H26A 106.4 . .
C27 C26 H26A 106.4 . .
C25 C26 H26B 106.4 . .
C27 C26 H26B 106.4 . .
H26A C26 H26B 106.5 . .
C28 C27 C26 134(4) . .
C28 C27 H27A 103.7 . .
C26 C27 H27A 103.7 . .
C28 C27 H27B 103.7 . .
C26 C27 H27B 103.7 . .
H27A C27 H27B 105.4 . .
C27 C28 H28A 109.5 . .
C27 C28 H28B 109.5 . .
H28A C28 H28B 109.5 . .
C27 C28 H28C 109.5 . .
H28A C28 H28C 109.5 . .
H28B C28 H28C 109.5 . .
C30 C29 N2 121(3) . .
C30 C29 H29A 107.1 . .
N2 C29 H29A 107.1 . .
C30 C29 H29B 107.1 . .
N2 C29 H29B 107.1 . .
H29A C29 H29B 106.8 . .
C31 C30 C29 120(3) . .
C31 C30 H30A 107.3 . .
C29 C30 H30A 107.3 . .
C31 C30 H30B 107.3 . .
C29 C30 H30B 107.3 . .
H30A C30 H30B 106.9 . .
C30 C31 C32 120(3) . .
C30 C31 H31A 107.3 . .
C32 C31 H31A 107.3 . .
C30 C31 H31B 107.3 . .
C32 C31 H31B 107.3 . .
H31A C31 H31B 106.9 . .
C31 C32 H32A 109.5 . .
C31 C32 H32B 109.5 . .
H32A C32 H32B 109.5 . .
C31 C32 H32C 109.5 . .
H32A C32 H32C 109.5 . .
H32B C32 H32C 109.5 . .
N3 C33 C34 109(3) . .
N3 C33 H33A 109.8 . .
C34 C33 H33A 109.8 . .
N3 C33 H33B 109.8 . .
C34 C33 H33B 109.8 . .
H33A C33 H33B 108.3 . .
C35 C34 C33 93.0(7) . .
C35 C34 H34A 113.1 . .
C33 C34 H34A 113.1 . .
C35 C34 H34B 113.1 . .
C33 C34 H34B 113.1 . .
H34A C34 H34B 110.5 . .
C36 C35 C34 108(3) . .
C36 C35 H35A 110.1 . .
C34 C35 H35A 110.1 . .
C36 C35 H35B 110.1 . .
C34 C35 H35B 110.1 . .
H35A C35 H35B 108.4 . .
C35 C36 H36A 109.5 . .
C35 C36 H36B 109.5 . .
H36A C36 H36B 109.5 . .
C35 C36 H36C 109.5 . .
H36A C36 H36C 109.5 . .
H36B C36 H36C 109.5 . .
C38 C37 N3 116(4) . .
C38 C37 H37A 108.3 . .
N3 C37 H37A 108.3 . .
C38 C37 H37B 108.3 . .
N3 C37 H37B 108.3 . .
H37A C37 H37B 107.4 . .
C37 C38 C39 110(4) . .
C37 C38 H38A 109.7 . .
C39 C38 H38A 109.7 . .
C37 C38 H38B 109.7 . .
C39 C38 H38B 109.7 . .
H38A C38 H38B 108.2 . .
C40 C39 C38 115(4) . .
C40 C39 H39A 108.5 . .
C38 C39 H39A 108.5 . .
C40 C39 H39B 108.5 . .
C38 C39 H39B 108.5 . .
H39A C39 H39B 107.5 . .
C39 C40 H40A 109.5 . .
C39 C40 H40B 109.5 . .
H40A C40 H40B 109.5 . .
C39 C40 H40C 109.5 . .
H40A C40 H40C 109.5 . .
H40B C40 H40C 109.5 . .
C42 C41 N3 118(4) . .
C42 C41 H41A 107.9 . .
N3 C41 H41A 107.9 . .
C42 C41 H41B 107.9 . .
N3 C41 H41B 107.9 . .
H41A C41 H41B 107.2 . .
C41 C42 C43 112(4) . .
C41 C42 H42A 109.1 . .
C43 C42 H42A 109.1 . .
C41 C42 H42B 109.1 . .
C43 C42 H42B 109.1 . .
H42A C42 H42B 107.9 . .
C44 C43 C42 97(4) . .
C44 C43 H43A 112.4 . .
C42 C43 H43A 112.4 . .
C44 C43 H43B 112.4 . .
C42 C43 H43B 112.4 . .
H43A C43 H43B 109.9 . .
C43 C44 H44A 109.5 . .
C43 C44 H44B 109.5 . .
H44A C44 H44B 109.5 . .
C43 C44 H44C 109.5 . .
H44A C44 H44C 109.5 . .
H44B C44 H44C 109.5 . .
C46 C45 N3 109(3) . .
C46 C45 H45A 109.9 . .
N3 C45 H45A 109.9 . .
C46 C45 H45B 109.9 . .
N3 C45 H45B 109.9 . .
H45A C45 H45B 108.3 . .
C45 C46 C47 123(3) . .
C45 C46 H46A 106.6 . .
C47 C46 H46A 106.6 . .
C45 C46 H46B 106.6 . .
C47 C46 H46B 106.6 . .
H46A C46 H46B 106.6 . .
C1 N1 C13 141(3) . .
C1 N1 C5 90.4(19) . .
C13 N1 C5 117(2) . .
C1 N1 C9 103(2) . .
C13 N1 C9 103.2(19) . .
C5 N1 C9 92.4(15) . .
C29 N2 C21 114(2) . .
C29 N2 C25 108(2) . .
C21 N2 C25 106(2) . .
C29 N2 C17 111(2) . .
C21 N2 C17 111(2) . .
C25 N2 C17 107(2) . .
C37 N3 C33 114(3) . .
C37 N3 C45 111(3) . .
C33 N3 C45 100(3) . .
C37 N3 C41 112(3) . .
C33 N3 C41 110(2) . .
C45 N3 C41 110(3) . .
C47 C48 H48A 109.5 . .
C47 C48 H48B 109.5 . .
H48A C48 H48B 109.5 . .
C47 C48 H48C 109.5 . .
H48A C48 H48C 109.5 . .
H48B C48 H48C 109.5 . .
C46 C47 C48 124(4) . .
C46 C47 H47A 106.4 . .
C48 C47 H47A 106.4 . .
C46 C47 H47B 106.4 . .
C48 C47 H47B 106.4 . .
H47A C47 H47B 106.5 . .
C5 C6 C7 111.8(19) . .
C5 C6 H6A 109.3 . .
C7 C6 H6A 109.3 . .
C5 C6 H6B 109.3 . .
C7 C6 H6B 109.3 . .
H6A C6 H6B 107.9 . .
C6 C7 C8 123(2) . .
C6 C7 H7A 106.5 . .
C8 C7 H7A 106.5 . .
C6 C7 H7B 106.5 . .
C8 C7 H7B 106.5 . .
H7A C7 H7B 106.5 . .
C7 C8 H8A 109.5 . .
C7 C8 H8B 109.5 . .
H8A C8 H8B 109.5 . .
C7 C8 H8C 109.5 . .
H8A C8 H8C 109.5 . .
H8B C8 H8C 109.5 . .

loop_
_geom_bond_atom_site_label_1
_geom_bond_atom_site_label_2
_geom_bond_distance
_geom_bond_site_symmetry_2
W1 O4 1.652(14) .
W1 O3 1.882(14) .
W1 O20 1.884(15) .
W1 O5 1.884(14) .
W1 O15 1.906(15) 2_766
W1 O2 2.45(2) .
W1 O1 2.49(3) .
W2 O7 1.668(13) .
W2 O6 1.884(15) .
W2 O5 1.886(15) .
W2 O9 1.891(13) .
W2 O8 1.924(15) .
W2 O2' 2.46(3) 2_766
W3 O10 1.663(14) .
W3 O8 1.840(16) .
W3 O12 1.872(13) .
W3 O19 1.885(14) 2_766
W3 O3 1.891(15) 2_766
W3 O2' 2.47(2) 2_766
W4 O14 1.683(14) .
W4 O15 1.883(16) .
W4 O16 1.886(16) .
W4 O13 1.909(16) .
W4 O12 1.914(13) .
W4 O1' 2.48(3) .
W5 O18 1.664(14) .
W5 O19 1.861(14) .
W5 O6 1.894(17) 2_766
W5 O17 1.899(16) .
W5 O16 1.901(16) .
W5 O1' 2.52(2) .
W6 O11 1.654(15) .
W6 O13 1.833(16) .
W6 O9 1.879(14) .
W6 O20 1.886(15) .
W6 O17 1.899(15) .
W6 O1' 2.43(3) .
W7 O23 1.627(17) .
W7 O25 1.872(19) .
W7 O40 1.90(2) .
W7 O34 1.911(13) 2_657
W7 O39 1.94(2) 2_657
W7 O21 2.51(3) .
W8 O26 1.656(17) .
W8 O27 1.81(2) .
W8 O28 1.857(17) .
W8 O24 1.883(16) .
W8 O25 1.92(2) .
W8 O21' 2.49(3) .
W9 O29 1.678(18) .
W9 O39 1.84(2) .
W9 O31 1.878(18) .
W9 O37 1.897(16) 2_657
W9 O27 1.92(2) .
W9 O21 2.51(3) 2_657
W10 O32 1.66(2) .
W10 O30 1.676(18) .
W10 O40 1.84(2) .
W10 O38 1.853(17) .
W10 O28 1.916(18) .
W10 O22' 2.48(3) .
W11 O33 1.665(16) .
W11 O34 1.860(9) .
W11 O35 1.866(16) .
W11 O31 1.893(17) .
W11 O32 2.11(2) .
W12 O36 1.661(15) .
W12 O24 1.874(17) 2_657
W12 O38 1.877(17) .
W12 O37 1.881(17) .
W12 O35 1.897(17) .
S1 O1 1.39(3) .
S1 O1 1.39(3) 2_766
S1 O2 1.44(2) 2_766
S1 O2 1.44(2) .
S1 O2' 1.52(2) 2_766
S1 O2' 1.52(2) .
S1 O1' 1.55(3) .
S1 O1' 1.55(3) 2_766
S2 O22 1.37(3) .
S2 O22 1.37(3) 2_657
S2 O21' 1.41(3) .
S2 O21' 1.41(3) 2_657
S2 O21 1.45(3) .
S2 O21 1.45(3) 2_657
S2 O22' 1.46(3) 2_657
S2 O22' 1.46(3) .
O1 O2 1.47(4) .
O1 O2' 1.66(4) 2_766
O1 O1' 1.72(3) .
O1' O2 1.79(3) 2_766
O2 O2' 1.73(3) .
O2 O1' 1.79(3) 2_766
O2' O1 1.66(4) 2_766
O2' W2 2.46(3) 2_766
O2' V2 2.46(3) 2_766
O2' W3 2.47(2) 2_766
O3 V3 1.891(15) 2_766
O3 W3 1.891(15) 2_766
O6 V5 1.894(17) 2_766
O6 W5 1.894(17) 2_766
O15 W1 1.906(15) 2_766
O19 V3 1.885(14) 2_766
O19 W3 1.885(14) 2_766
O21 O22 1.62(4) .
O21 O21' 1.64(4) 2_657
O21 O22' 1.73(4) 2_657
O21 W9 2.51(3) 2_657
O21' O22 1.56(4) .
O21' O21 1.64(4) 2_657
O21' O22' 1.74(4) 2_657
O22 O22' 1.59(4) .
O22' O21 1.73(4) 2_657
O22' O21' 1.74(4) 2_657
O24 W12 1.874(16) 2_657
O34 V7 1.911(12) 2_657
O34 W7 1.911(12) 2_657
O37 V9 1.897(16) 2_657
O37 W9 1.897(16) 2_657
O39 V7 1.94(2) 2_657
O39 W7 1.94(2) 2_657
C1 N1 1.37(3) .
C1 C2 1.542(10) .
C1 H1A 0.9700 .
C1 H1B 0.9700 .
C2 C3 1.543(10) .
C2 H2A 0.9700 .
C2 H2B 0.9700 .
C3 C4 1.543(10) .
C3 H3A 0.9700 .
C3 H3B 0.9700 .
C4 H4A 0.9600 .
C4 H4B 0.9600 .
C4 H4C 0.9600 .
C5 C6 1.543(10) .
C5 N1 1.55(3) .
C5 H5A 0.9700 .
C5 H5B 0.9700 .
C9 C10 1.539(10) .
C9 N1 1.63(3) .
C9 H9A 0.9700 .
C9 H9B 0.9700 .
C10 C11 1.541(10) .
C10 H10A 0.9700 .
C10 H10B 0.9700 .
C11 C12 1.542(10) .
C11 H11A 0.9700 .
C11 H11B 0.9700 .
C12 H12A 0.9600 .
C12 H12B 0.9600 .
C12 H12C 0.9600 .
C13 N1 1.42(4) .
C13 C14 1.546(10) .
C13 H13A 0.9700 .
C13 H13B 0.9700 .
C14 C15 1.541(10) .
C14 H14A 0.9700 .
C14 H14B 0.9700 .
C15 C16 1.542(10) .
C15 H15A 0.9700 .
C15 H15B 0.9700 .
C16 H16A 0.9600 .
C16 H16B 0.9600 .
C16 H16C 0.9600 .
C17 C18 1.40(4) .
C17 N2 1.60(3) .
C17 H17A 0.9700 .
C17 H17B 0.9700 .
C18 C19 1.39(4) .
C18 H18A 0.9700 .
C18 H18B 0.9700 .
C19 C20 1.37(4) .
C19 H19A 0.9700 .
C19 H19B 0.9700 .
C20 H20A 0.9600 .
C20 H20B 0.9600 .
C20 H20C 0.9600 .
C21 C22 1.36(4) .
C21 N2 1.49(4) .
C21 H21A 0.9700 .
C21 H21B 0.9700 .
C22 C23 1.46(4) .
C22 H22A 0.9700 .
C22 H22B 0.9700 .
C23 C24 1.45(4) .
C23 H23A 0.9700 .
C23 H23B 0.9700 .
C24 H24A 0.9600 .
C24 H24B 0.9600 .
C24 H24C 0.9600 .
C25 C26 1.36(4) .
C25 N2 1.52(4) .
C25 H25A 0.9700 .
C25 H25B 0.9700 .
C26 C27 1.46(4) .
C26 H26A 0.9700 .
C26 H26B 0.9700 .
C27 C28 1.36(4) .
C27 H27A 0.9700 .
C27 H27B 0.9700 .
C28 H28A 0.9600 .
C28 H28B 0.9600 .
C28 H28C 0.9600 .
C29 C30 1.44(4) .
C29 N2 1.47(4) .
C29 H29A 0.9700 .
C29 H29B 0.9700 .
C30 C31 1.36(4) .
C30 H30A 0.9700 .
C30 H30B 0.9700 .
C31 C32 1.42(4) .
C31 H31A 0.9700 .
C31 H31B 0.9700 .
C32 H32A 0.9600 .
C32 H32B 0.9600 .
C32 H32C 0.9600 .
C33 N3 1.548(10) .
C33 C34 1.549(10) .
C33 H33A 0.9700 .
C33 H33B 0.9700 .
C34 C35 1.548(10) .
C34 H34A 0.9700 .
C34 H34B 0.9700 .
C35 C36 1.546(10) .
C35 H35A 0.9700 .
C35 H35B 0.9700 .
C36 H36A 0.9600 .
C36 H36B 0.9600 .
C36 H36C 0.9600 .
C37 C38 1.42(6) .
C37 N3 1.46(5) .
C37 H37A 0.9700 .
C37 H37B 0.9700 .
C38 C39 1.59(5) .
C38 H38A 0.9700 .
C38 H38B 0.9700 .
C39 C40 1.545(10) .
C39 H39A 0.9700 .
C39 H39B 0.9700 .
C40 H40A 0.9600 .
C40 H40B 0.9600 .
C40 H40C 0.9600 .
C41 C42 1.40(6) .
C41 N3 1.64(5) .
C41 H41A 0.9700 .
C41 H41B 0.9700 .
C42 C43 1.62(6) .
C42 H42A 0.9700 .
C42 H42B 0.9700 .
C43 C44 1.44(6) .
C43 H43A 0.9700 .
C43 H43B 0.9700 .
C44 H44A 0.9600 .
C44 H44B 0.9600 .
C44 H44C 0.9600 .
C45 C46 1.551(10) .
C45 N3 1.553(10) .
C45 H45A 0.9700 .
C45 H45B 0.9700 .
C46 C47 1.551(10) .
C46 H46A 0.9700 .
C46 H46B 0.9700 .
C48 C47 1.554(10) .
C48 H48A 0.9600 .
C48 H48B 0.9600 .
C48 H48C 0.9600 .
C47 H47A 0.9700 .
C47 H47B 0.9700 .
C6 C7 1.544(10) .
C6 H6A 0.9700 .
C6 H6B 0.9700 .
C7 C8 1.547(10) .
C7 H7A 0.9700 .
C7 H7B 0.9700 .
C8 H8A 0.9600 .
C8 H8B 0.9600 .
C8 H8C 0.9600 .
